data_4509322
loop_
_publ_author_name
'Zheng, Sheng-Run'
'Yang, Qing-Yuan'
'Yang, Rui'
'Pan, Mei'
'Cao, Rong'
'Su, Cheng-Yong'

_publ_section_title
;
 Metal-Directed Assembly of Coordination Polymers with a Multifunctional
 Semirigid Ligand Containing Pyridyl and Benzimidazolyl Donor Groups
;
_journal_issue 5
_journal_name_full 'Crystal Growth &amp; Design'
_journal_page_first 2341
_journal_paper_doi 10.1021/cg801228x
_journal_volume 9
_journal_year 2009
_chemical_formula_sum 'C44 H40 Mn N8 O6 S2'
_chemical_formula_weight 895.90
_chemical_name_systematic
; 
 ? 
;
_space_group_IT_number 2
_symmetry_cell_setting triclinic
_symmetry_space_group_name_Hall '-P 1'
_symmetry_space_group_name_H-M 'P -1'
_atom_sites_solution_hydrogens geom
_atom_sites_solution_primary direct
_atom_sites_solution_secondary difmap
_audit_creation_method SHELXL-97
_cell_angle_alpha 64.64(2)
_cell_angle_beta 87.074(12)
_cell_angle_gamma 89.364(12)
_cell_formula_units_Z 2
_cell_length_a 9.3626(9)
_cell_length_b 15.630(4)
_cell_length_c 15.676(3)
_cell_measurement_reflns_used 4518
_cell_measurement_temperature 150(2)
_cell_measurement_theta_max 62.1173
_cell_measurement_theta_min 3.1154
_cell_volume 2070.1(8)
_computing_cell_refinement
;
CrysAlis RED, Oxford Diffraction Ltd.,
Version 1.171.31.7 (release 18-10-2006 CrysAlis171 .NET)
(compiled Oct 18 2006,16:28:17)
;
_computing_data_collection
;
CrysAlis CCD, Oxford Diffraction Ltd.,
Version 1.171.31.7 (release 18-10-2006 CrysAlis171 .NET)
(compiled Oct 18 2006,16:28:17)
;
_computing_data_reduction
;
CrysAlis RED, Oxford Diffraction Ltd.,
Version 1.171.31.7 (release 18-10-2006 CrysAlis171 .NET)
(compiled Oct 18 2006,16:28:17)
;
_computing_structure_refinement 'SHELXL-97 (Sheldrick, 1997)'
_computing_structure_solution 'SHELXS-97 (Sheldrick, 1990)'
_diffrn_ambient_temperature 150(2)
_diffrn_detector_area_resol_mean 16.0855
_diffrn_measured_fraction_theta_full 0.974
_diffrn_measured_fraction_theta_max 0.974
_diffrn_measurement_device_type 'Gemini S Ultra'
_diffrn_measurement_method '\w and \p scan'
_diffrn_radiation_monochromator graphite
_diffrn_radiation_source 'Enhance (Cu) X-ray Source'
_diffrn_radiation_type CuK\a
_diffrn_radiation_wavelength 1.54178
_diffrn_reflns_av_R_equivalents 0.0465
_diffrn_reflns_av_sigmaI/netI 0.0749
_diffrn_reflns_limit_h_max 8
_diffrn_reflns_limit_h_min -10
_diffrn_reflns_limit_k_max 17
_diffrn_reflns_limit_k_min -17
_diffrn_reflns_limit_l_max 17
_diffrn_reflns_limit_l_min -17
_diffrn_reflns_number 16500
_diffrn_reflns_theta_full 60.99
_diffrn_reflns_theta_max 60.99
_diffrn_reflns_theta_min 3.12
_diffrn_standards_decay_% none
_exptl_absorpt_coefficient_mu 4.032
_exptl_absorpt_correction_T_max 1.00000
_exptl_absorpt_correction_T_min 0.58334
_exptl_absorpt_correction_type multi-scan
_exptl_crystal_colour yellow
_exptl_crystal_density_diffrn 1.437
_exptl_crystal_density_method 'not measured'
_exptl_crystal_description block
_exptl_crystal_F_000 930
_exptl_crystal_size_max 0.34
_exptl_crystal_size_mid 0.25
_exptl_crystal_size_min 0.22
_refine_diff_density_max 1.399
_refine_diff_density_min -0.749
_refine_diff_density_rms 0.138
_refine_ls_extinction_method none
_refine_ls_goodness_of_fit_ref 1.003
_refine_ls_hydrogen_treatment geom
_refine_ls_matrix_type full
_refine_ls_number_parameters 550
_refine_ls_number_reflns 6166
_refine_ls_number_restraints 0
_refine_ls_restrained_S_all 1.003
_refine_ls_R_factor_all 0.0903
_refine_ls_R_factor_gt 0.0668
_refine_ls_shift/su_max 0.001
_refine_ls_shift/su_mean 0.000
_refine_ls_structure_factor_coef Fsqd
_refine_ls_weighting_details 'calc w=1/[\s^2^(Fo^2^)+(0.1161P)^2^+0.0000P] where P=(Fo^2^+2Fc^2^)/3'
_refine_ls_weighting_scheme calc
_refine_ls_wR_factor_gt 0.1747
_refine_ls_wR_factor_ref 0.1861
_reflns_number_gt 3844
_reflns_number_total 6166
_reflns_threshold_expression >2sigma(I)
_cod_data_source_file cg801228xsup1.cif
_cod_data_source_block Mn(OTS)2
_cod_depositor_comments
;
The following automatic conversions were performed:

'_symmetry_cell_setting' value 'Triclinic' changed to 'triclinic'
according to /home/saulius/struct/CIF-dictionaries/cif_core.dic
dictionary named 'cif_core.dic' version 2.4.2 from 2011-04-26.

Automatic conversion script
Id: cif_fix_values 1891 2012-01-12 08:04:46Z andrius 
;
_cod_original_cell_volume 2070.1(7)
_cod_original_sg_symbol_H-M P-1
_cod_database_code 4509322

loop_
_symmetry_equiv_pos_as_xyz
'x, y, z'
'-x, -y, -z'

loop_
_atom_site_label
_atom_site_type_symbol
_atom_site_fract_x
_atom_site_fract_y
_atom_site_fract_z
_atom_site_U_iso_or_equiv
_atom_site_adp_type
_atom_site_occupancy
_atom_site_symmetry_multiplicity
_atom_site_calc_flag
_atom_site_refinement_flags
Mn1 Mn 1.25341(9) 0.58303(6) 0.42387(5) 0.0287(3) Uani 1 1 d .
S1 S 0.93370(13) 0.63822(9) 0.48626(9) 0.0305(3) Uani 1 1 d .
S2 S 1.42693(13) 0.49162(9) 0.63137(8) 0.0288(3) Uani 1 1 d .
O3 O 1.0881(4) 0.6246(3) 0.4983(3) 0.0478(11) Uani 1 1 d .
O6 O 1.3896(4) 0.5598(3) 0.5404(2) 0.0423(10) Uani 1 1 d .
O2 O 0.8555(5) 0.5506(3) 0.5323(3) 0.0485(11) Uani 1 1 d .
N8 N 0.9634(5) 0.5322(3) 0.0143(3) 0.0358(11) Uani 1 1 d .
O1 O 0.9034(5) 0.6937(3) 0.3909(3) 0.0496(11) Uani 1 1 d .
C38 C 1.3958(5) 0.5474(4) 0.7086(4) 0.0323(12) Uani 1 1 d .
O5 O 1.3435(5) 0.4073(3) 0.6678(3) 0.0572(12) Uani 1 1 d .
O4 O 1.5800(4) 0.4746(4) 0.6343(3) 0.0513(11) Uani 1 1 d .
N3 N 1.3403(5) 0.7367(3) 0.3678(3) 0.0327(10) Uani 1 1 d .
N7 N 1.1726(5) 0.6297(3) 0.2739(3) 0.0354(11) Uani 1 1 d .
C17 C 0.5582(6) 0.8445(4) -0.0709(4) 0.0435(14) Uani 1 1 d .
H17A H 0.5223 0.8670 -0.1308 0.052 Uiso 1 1 calc R
C31 C 0.8812(6) 0.7055(4) 0.5495(4) 0.0332(12) Uani 1 1 d .
N2 N 1.7327(5) 0.9551(3) 0.3341(3) 0.0315(10) Uani 1 1 d .
N4 N 1.5387(5) 0.9896(3) 0.4656(3) 0.0357(11) Uani 1 1 d .
C21 C 0.7024(6) 0.7353(4) 0.0522(4) 0.0350(13) Uani 1 1 d .
N1 N 1.8193(5) 1.1023(3) 0.2916(3) 0.0375(11) Uani 1 1 d .
C41 C 1.3341(7) 0.6259(4) 0.8358(4) 0.0417(14) Uani 1 1 d .
C13 C 1.3026(6) 0.9030(4) 0.2817(4) 0.0367(13) Uani 1 1 d .
H13A H 1.2435 0.9520 0.2454 0.044 Uiso 1 1 calc R
C26 C 0.9983(6) 0.6358(4) 0.1640(4) 0.0300(12) Uani 1 1 d .
N6 N 0.7924(4) 0.6605(3) 0.0628(3) 0.0311(10) Uani 1 1 d .
C34 C 0.7886(8) 0.8213(5) 0.6347(4) 0.0477(16) Uani 1 1 d .
C5 C 1.8772(7) 0.9198(5) 0.2108(4) 0.0428(14) Uani 1 1 d .
H5A H 1.8435 0.8584 0.2288 0.051 Uiso 1 1 calc R
C15 C 1.4702(6) 0.7567(4) 0.3849(4) 0.0325(12) Uani 1 1 d .
H15A H 1.5295 0.7066 0.4185 0.039 Uiso 1 1 calc R
C29 C 1.2620(6) 0.6809(4) 0.2004(4) 0.0354(13) Uani 1 1 d .
H29A H 1.3532 0.6945 0.2125 0.042 Uiso 1 1 calc R
C14 C 1.2571(6) 0.8095(4) 0.3178(4) 0.0374(13) Uani 1 1 d .
H14A H 1.1648 0.7967 0.3068 0.045 Uiso 1 1 calc R
C16 C 0.6549(6) 0.7679(4) -0.0391(4) 0.0357(13) Uani 1 1 d .
C28 C 1.2252(6) 0.7141(4) 0.1082(4) 0.0396(14) Uani 1 1 d .
H28A H 1.2890 0.7510 0.0589 0.048 Uiso 1 1 calc R
C6 C 1.8302(6) 0.9748(4) 0.2576(3) 0.0344(13) Uani 1 1 d .
C25 C 0.8548(6) 0.6014(4) 0.1514(3) 0.0335(12) Uani 1 1 d .
H25A H 0.8650 0.5379 0.1557 0.040 Uiso 1 1 calc R
H25B H 0.7894 0.5977 0.2030 0.040 Uiso 1 1 calc R
C11 C 1.5227(6) 0.8491(4) 0.3554(3) 0.0306(12) Uani 1 1 d .
C23 C 0.8446(8) 0.5773(5) -0.1361(4) 0.0531(17) Uani 1 1 d .
H23A H 0.9042 0.5299 -0.1425 0.080 Uiso 1 1 calc R
H23B H 0.8663 0.6377 -0.1879 0.080 Uiso 1 1 calc R
H23C H 0.7459 0.5613 -0.1363 0.080 Uiso 1 1 calc R
C35 C 0.7131(7) 0.7411(5) 0.6493(4) 0.0488(16) Uani 1 1 d .
H35A H 0.6299 0.7257 0.6881 0.059 Uiso 1 1 calc R
N5 N 0.7092(5) 0.7142(3) -0.0839(3) 0.0371(11) Uani 1 1 d .
C12 C 1.4385(6) 0.9215(4) 0.3011(4) 0.0354(13) Uani 1 1 d .
H12A H 1.4723 0.9836 0.2770 0.042 Uiso 1 1 calc R
C40 C 1.2628(7) 0.6534(4) 0.7540(4) 0.0453(15) Uani 1 1 d .
H40A H 1.1930 0.6995 0.7411 0.054 Uiso 1 1 calc R
C24 C 0.8717(6) 0.5822(4) -0.0446(4) 0.0345(13) Uani 1 1 d .
C8 C 1.6812(7) 1.1290(5) 0.4468(5) 0.0498(16) Uani 1 1 d .
H8A H 1.6170 1.1293 0.4964 0.075 Uiso 1 1 calc R
H8B H 1.6725 1.1872 0.3911 0.075 Uiso 1 1 calc R
H8C H 1.7776 1.1228 0.4665 0.075 Uiso 1 1 calc R
C33 C 0.9134(7) 0.8430(5) 0.5758(5) 0.0511(16) Uani 1 1 d .
H33A H 0.9666 0.8969 0.5651 0.061 Uiso 1 1 calc R
C1 C 1.8798(6) 1.0663(4) 0.2316(4) 0.0352(13) Uani 1 1 d .
C2 C 1.9821(6) 1.1072(4) 0.1565(4) 0.0413(14) Uani 1 1 d .
H2A H 2.0174 1.1681 0.1389 0.050 Uiso 1 1 calc R
C18 C 0.5194(7) 0.8841(5) -0.0100(5) 0.0515(16) Uani 1 1 d .
H18A H 0.4574 0.9351 -0.0297 0.062 Uiso 1 1 calc R
C22 C 0.7900(6) 0.6512(4) -0.0214(4) 0.0331(12) Uani 1 1 d .
C44 C 1.3030(8) 0.6676(5) 0.9057(5) 0.0559(18) Uani 1 1 d .
H44A H 1.2273 0.7125 0.8840 0.084 Uiso 1 1 calc R
H44B H 1.3874 0.6988 0.9112 0.084 Uiso 1 1 calc R
H44C H 1.2747 0.6179 0.9662 0.084 Uiso 1 1 calc R
C19 C 0.5717(7) 0.8492(5) 0.0817(5) 0.0490(16) Uani 1 1 d .
H19A H 0.5433 0.8782 0.1205 0.059 Uiso 1 1 calc R
C20 C 0.6623(6) 0.7744(4) 0.1151(4) 0.0412(14) Uani 1 1 d .
H20A H 0.6954 0.7509 0.1758 0.049 Uiso 1 1 calc R
C9 C 1.6443(6) 1.0475(4) 0.4254(4) 0.0316(12) Uani 1 1 d .
C30 C 1.0445(6) 0.6074(4) 0.2552(3) 0.0293(12) Uani 1 1 d .
H30A H 0.9825 0.5708 0.3058 0.035 Uiso 1 1 calc R
C42 C 1.4407(7) 0.5585(5) 0.8523(4) 0.0476(16) Uani 1 1 d .
H42A H 1.4921 0.5397 0.9065 0.057 Uiso 1 1 calc R
C27 C 1.0903(6) 0.6914(4) 0.0900(4) 0.0366(13) Uani 1 1 d .
H27A H 1.0625 0.7138 0.0281 0.044 Uiso 1 1 calc R
C37 C 0.7404(9) 0.8860(6) 0.6798(5) 0.067(2) Uani 1 1 d .
H37A H 0.6539 0.8613 0.7178 0.100 Uiso 1 1 calc R
H37B H 0.7234 0.9481 0.6313 0.100 Uiso 1 1 calc R
H37C H 0.8135 0.8898 0.7189 0.100 Uiso 1 1 calc R
C10 C 1.6681(6) 0.8623(4) 0.3889(4) 0.0317(12) Uani 1 1 d .
H10A H 1.6564 0.8519 0.4545 0.038 Uiso 1 1 calc R
H10B H 1.7328 0.8146 0.3860 0.038 Uiso 1 1 calc R
C3 C 2.0282(7) 1.0547(5) 0.1099(4) 0.0465(15) Uani 1 1 d .
H3A H 2.0954 1.0806 0.0594 0.056 Uiso 1 1 calc R
C43 C 1.4716(6) 0.5188(5) 0.7891(4) 0.0409(14) Uani 1 1 d .
H43A H 1.5425 0.4735 0.8012 0.049 Uiso 1 1 calc R
C39 C 1.2906(6) 0.6155(4) 0.6899(4) 0.0383(13) Uani 1 1 d .
H39A H 1.2399 0.6353 0.6353 0.046 Uiso 1 1 calc R
C7 C 1.7314(6) 1.0352(4) 0.3509(4) 0.0331(12) Uani 1 1 d .
C36 C 0.7579(6) 0.6820(4) 0.6074(4) 0.0401(14) Uani 1 1 d .
H36A H 0.7057 0.6277 0.6182 0.048 Uiso 1 1 calc R
C4 C 1.9756(7) 0.9618(5) 0.1370(4) 0.0456(15) Uani 1 1 d .
H4A H 2.0089 0.9281 0.1036 0.055 Uiso 1 1 calc R
C32 C 0.9582(7) 0.7853(4) 0.5334(5) 0.0449(15) Uani 1 1 d .
H32B H 1.0407 0.8007 0.4939 0.054 Uiso 1 1 calc R

loop_
_atom_site_aniso_label
_atom_site_aniso_U_11
_atom_site_aniso_U_22
_atom_site_aniso_U_33
_atom_site_aniso_U_23
_atom_site_aniso_U_13
_atom_site_aniso_U_12
Mn1 0.0236(5) 0.0354(5) 0.0332(4) -0.0205(4) -0.0004(3) 0.0006(3)
S1 0.0254(7) 0.0350(8) 0.0388(7) -0.0236(6) 0.0025(5) 0.0018(5)
S2 0.0238(7) 0.0377(8) 0.0320(6) -0.0222(6) 0.0025(5) 0.0018(5)
O3 0.028(2) 0.063(3) 0.077(3) -0.054(2) 0.0009(19) 0.0054(19)
O6 0.055(3) 0.047(2) 0.0337(19) -0.0257(19) -0.0053(17) 0.014(2)
O2 0.053(3) 0.041(2) 0.059(2) -0.031(2) 0.020(2) -0.007(2)
N8 0.032(3) 0.044(3) 0.039(2) -0.025(2) -0.001(2) 0.004(2)
O1 0.060(3) 0.053(3) 0.044(2) -0.028(2) -0.0013(19) 0.019(2)
C38 0.023(3) 0.044(3) 0.036(3) -0.025(3) 0.007(2) -0.004(2)
O5 0.078(3) 0.050(3) 0.052(2) -0.033(2) 0.025(2) -0.019(2)
O4 0.033(2) 0.088(3) 0.060(2) -0.056(3) -0.0069(18) 0.020(2)
N3 0.027(3) 0.036(3) 0.040(2) -0.021(2) -0.0005(19) 0.001(2)
N7 0.034(3) 0.041(3) 0.039(2) -0.023(2) -0.001(2) 0.002(2)
C17 0.037(3) 0.041(4) 0.048(3) -0.016(3) 0.000(3) 0.004(3)
C31 0.029(3) 0.039(3) 0.040(3) -0.024(3) -0.004(2) 0.009(2)
N2 0.027(2) 0.036(3) 0.036(2) -0.020(2) 0.0022(18) -0.0020(19)
N4 0.034(3) 0.039(3) 0.039(2) -0.021(2) 0.0020(19) 0.001(2)
C21 0.024(3) 0.037(3) 0.045(3) -0.019(3) 0.004(2) -0.004(2)
N1 0.043(3) 0.035(3) 0.036(2) -0.018(2) 0.005(2) -0.005(2)
C41 0.044(4) 0.045(4) 0.042(3) -0.027(3) 0.013(3) -0.009(3)
C13 0.036(3) 0.037(3) 0.042(3) -0.021(3) -0.011(2) 0.009(3)
C26 0.028(3) 0.032(3) 0.035(3) -0.019(2) 0.004(2) 0.002(2)
N6 0.026(2) 0.038(3) 0.034(2) -0.020(2) 0.0014(17) -0.0013(19)
C34 0.066(4) 0.051(4) 0.037(3) -0.029(3) -0.017(3) 0.022(3)
C5 0.050(4) 0.045(4) 0.037(3) -0.020(3) -0.001(3) -0.002(3)
C15 0.033(3) 0.034(3) 0.034(3) -0.018(2) -0.001(2) 0.004(2)
C29 0.027(3) 0.047(4) 0.036(3) -0.023(3) 0.005(2) -0.004(2)
C14 0.032(3) 0.042(4) 0.045(3) -0.025(3) -0.006(2) 0.002(3)
C16 0.031(3) 0.038(3) 0.037(3) -0.015(3) 0.002(2) -0.003(2)
C28 0.040(3) 0.044(4) 0.040(3) -0.024(3) 0.009(2) -0.009(3)
C6 0.034(3) 0.043(3) 0.029(3) -0.018(2) 0.002(2) -0.003(2)
C25 0.035(3) 0.036(3) 0.030(3) -0.016(2) 0.002(2) 0.002(2)
C11 0.033(3) 0.034(3) 0.032(3) -0.021(2) 0.002(2) -0.002(2)
C23 0.056(4) 0.070(5) 0.043(3) -0.033(3) -0.015(3) 0.022(3)
C35 0.056(4) 0.052(4) 0.036(3) -0.018(3) 0.002(3) 0.016(3)
N5 0.035(3) 0.042(3) 0.039(2) -0.022(2) -0.001(2) 0.001(2)
C12 0.040(3) 0.033(3) 0.039(3) -0.021(3) -0.001(2) -0.001(3)
C40 0.056(4) 0.039(3) 0.043(3) -0.022(3) 0.013(3) -0.001(3)
C24 0.032(3) 0.042(3) 0.031(3) -0.017(2) -0.004(2) 0.004(3)
C8 0.050(4) 0.050(4) 0.057(4) -0.032(3) 0.019(3) -0.013(3)
C33 0.047(4) 0.049(4) 0.078(4) -0.045(4) -0.014(3) 0.006(3)
C1 0.036(3) 0.038(3) 0.034(3) -0.018(2) 0.000(2) 0.000(2)
C2 0.043(3) 0.042(4) 0.036(3) -0.014(3) 0.004(2) -0.006(3)
C18 0.050(4) 0.033(3) 0.063(4) -0.013(3) 0.004(3) -0.001(3)
C22 0.030(3) 0.036(3) 0.036(3) -0.018(2) -0.004(2) 0.002(2)
C44 0.062(4) 0.065(5) 0.057(4) -0.042(4) 0.015(3) -0.012(3)
C19 0.049(4) 0.046(4) 0.061(4) -0.033(3) 0.008(3) -0.003(3)
C20 0.043(4) 0.039(4) 0.048(3) -0.025(3) 0.001(3) -0.003(3)
C9 0.029(3) 0.034(3) 0.037(3) -0.019(2) -0.002(2) 0.001(2)
C30 0.030(3) 0.036(3) 0.032(3) -0.023(2) 0.002(2) -0.002(2)
C42 0.040(4) 0.072(5) 0.041(3) -0.032(3) -0.001(3) -0.006(3)
C27 0.043(3) 0.040(3) 0.029(3) -0.017(2) 0.002(2) -0.004(3)
C37 0.093(6) 0.074(5) 0.053(4) -0.044(4) -0.020(4) 0.035(4)
C10 0.028(3) 0.032(3) 0.036(3) -0.016(2) 0.000(2) 0.003(2)
C3 0.040(3) 0.062(4) 0.038(3) -0.022(3) 0.005(3) -0.002(3)
C43 0.036(3) 0.056(4) 0.042(3) -0.032(3) 0.004(2) -0.001(3)
C39 0.043(3) 0.039(3) 0.037(3) -0.020(3) 0.003(2) -0.001(3)
C7 0.028(3) 0.036(3) 0.039(3) -0.019(3) -0.001(2) -0.002(2)
C36 0.042(3) 0.038(3) 0.042(3) -0.020(3) 0.006(3) 0.008(3)
C4 0.041(4) 0.060(4) 0.047(3) -0.035(3) 0.002(3) -0.001(3)
C32 0.037(3) 0.049(4) 0.066(4) -0.041(3) -0.005(3) -0.001(3)

loop_
_atom_type_symbol
_atom_type_description
_atom_type_scat_dispersion_real
_atom_type_scat_dispersion_imag
_atom_type_scat_source
C C 0.0181 0.0091 'International Tables Vol C Tables 4.2.6.8 and 6.1.1.4'
H H 0.0000 0.0000 'International Tables Vol C Tables 4.2.6.8 and 6.1.1.4'
N N 0.0311 0.0180 'International Tables Vol C Tables 4.2.6.8 and 6.1.1.4'
O O 0.0492 0.0322 'International Tables Vol C Tables 4.2.6.8 and 6.1.1.4'
S S 0.3331 0.5567 'International Tables Vol C Tables 4.2.6.8 and 6.1.1.4'
Mn Mn -0.5299 2.8052 'International Tables Vol C Tables 4.2.6.8 and 6.1.1.4'

loop_
_geom_angle_atom_site_label_1
_geom_angle_atom_site_label_2
_geom_angle_atom_site_label_3
_geom_angle
_geom_angle_site_symmetry_1
_geom_angle_site_symmetry_3
O4 Mn1 O3 172.75(19) 2_866 .
O4 Mn1 O2 86.38(18) 2_866 2_766
O3 Mn1 O2 88.94(16) . 2_766
O4 Mn1 O6 88.12(15) 2_866 .
O3 Mn1 O6 87.61(16) . .
O2 Mn1 O6 103.60(17) 2_766 .
O4 Mn1 N7 80.75(16) 2_866 .
O3 Mn1 N7 104.75(17) . .
O2 Mn1 N7 89.36(17) 2_766 .
O6 Mn1 N7 162.39(16) . .
O4 Mn1 N3 98.87(18) 2_866 .
O3 Mn1 N3 86.41(16) . .
O2 Mn1 N3 171.83(17) 2_766 .
O6 Mn1 N3 82.93(16) . .
N7 Mn1 N3 85.34(16) . .
O1 S1 O2 115.5(3) . .
O1 S1 O3 111.8(3) . .
O2 S1 O3 111.8(3) . .
O1 S1 C31 106.7(3) . .
O2 S1 C31 105.4(2) . .
O3 S1 C31 104.8(2) . .
O5 S2 O6 114.5(3) . .
O5 S2 O4 113.2(3) . .
O6 S2 O4 111.3(3) . .
O5 S2 C38 107.5(2) . .
O6 S2 C38 105.6(2) . .
O4 S2 C38 103.7(2) . .
S1 O3 Mn1 132.3(2) . .
S2 O6 Mn1 143.3(3) . .
S1 O2 Mn1 169.0(3) . 2_766
C24 N8 N8 112.9(5) . 2_765
C43 C38 C39 120.6(5) . .
C43 C38 S2 119.4(4) . .
C39 C38 S2 119.9(4) . .
S2 O4 Mn1 141.4(3) . 2_866
C15 N3 C14 117.5(5) . .
C15 N3 Mn1 122.6(4) . .
C14 N3 Mn1 119.9(4) . .
C30 N7 C29 117.7(4) . .
C30 N7 Mn1 124.7(3) . .
C29 N7 Mn1 117.7(4) . .
C18 C17 C16 117.6(6) . .
C18 C17 H17A 121.2 . .
C16 C17 H17A 121.2 . .
C32 C31 C36 120.7(5) . .
C32 C31 S1 118.7(4) . .
C36 C31 S1 120.4(5) . .
C7 N2 C6 105.7(4) . .
C7 N2 C10 130.4(4) . .
C6 N2 C10 123.3(5) . .
C9 N4 N4 112.4(5) . 2_876
N6 C21 C16 105.3(5) . .
N6 C21 C20 130.7(5) . .
C16 C21 C20 124.0(6) . .
C7 N1 C1 105.4(5) . .
C40 C41 C42 117.6(5) . .
C40 C41 C44 122.4(6) . .
C42 C41 C44 119.9(6) . .
C14 C13 C12 118.1(5) . .
C14 C13 H13A 120.9 . .
C12 C13 H13A 120.9 . .
C27 C26 C30 117.4(5) . .
C27 C26 C25 123.8(5) . .
C30 C26 C25 118.8(4) . .
C21 N6 C22 105.8(4) . .
C21 N6 C25 122.9(4) . .
C22 N6 C25 130.9(5) . .
C35 C34 C33 118.1(6) . .
C35 C34 C37 122.0(7) . .
C33 C34 C37 119.9(7) . .
C4 C5 C6 116.1(6) . .
C4 C5 H5A 121.9 . .
C6 C5 H5A 121.9 . .
N3 C15 C11 123.6(5) . .
N3 C15 H15A 118.2 . .
C11 C15 H15A 118.2 . .
N7 C29 C28 123.0(5) . .
N7 C29 H29A 118.5 . .
C28 C29 H29A 118.5 . .
N3 C14 C13 122.9(5) . .
N3 C14 H14A 118.5 . .
C13 C14 H14A 118.5 . .
N5 C16 C21 111.2(5) . .
N5 C16 C17 129.9(5) . .
C21 C16 C17 118.8(5) . .
C29 C28 C27 118.5(5) . .
C29 C28 H28A 120.7 . .
C27 C28 H28A 120.7 . .
C1 C6 N2 106.0(5) . .
C1 C6 C5 122.6(5) . .
N2 C6 C5 131.4(5) . .
N6 C25 C26 114.2(4) . .
N6 C25 H25A 108.7 . .
C26 C25 H25A 108.7 . .
N6 C25 H25B 108.7 . .
C26 C25 H25B 108.7 . .
H25A C25 H25B 107.6 . .
C12 C11 C15 117.6(5) . .
C12 C11 C10 124.2(5) . .
C15 C11 C10 118.2(5) . .
C24 C23 H23A 109.5 . .
C24 C23 H23B 109.5 . .
H23A C23 H23B 109.5 . .
C24 C23 H23C 109.5 . .
H23A C23 H23C 109.5 . .
H23B C23 H23C 109.5 . .
C34 C35 C36 121.6(6) . .
C34 C35 H35A 119.2 . .
C36 C35 H35A 119.2 . .
C22 N5 C16 104.4(4) . .
C11 C12 C13 120.1(5) . .
C11 C12 H12A 119.9 . .
C13 C12 H12A 119.9 . .
C41 C40 C39 122.7(6) . .
C41 C40 H40A 118.7 . .
C39 C40 H40A 118.7 . .
N8 C24 C22 117.1(5) . .
N8 C24 C23 124.9(5) . .
C22 C24 C23 117.9(5) . .
C9 C8 H8A 109.5 . .
C9 C8 H8B 109.5 . .
H8A C8 H8B 109.5 . .
C9 C8 H8C 109.5 . .
H8A C8 H8C 109.5 . .
H8B C8 H8C 109.5 . .
C32 C33 C34 120.7(6) . .
C32 C33 H33A 119.6 . .
C34 C33 H33A 119.6 . .
N1 C1 C6 110.3(5) . .
N1 C1 C2 129.6(5) . .
C6 C1 C2 120.1(5) . .
C3 C2 C1 118.0(6) . .
C3 C2 H2A 121.0 . .
C1 C2 H2A 121.0 . .
C17 C18 C19 121.5(6) . .
C17 C18 H18A 119.2 . .
C19 C18 H18A 119.2 . .
N5 C22 N6 113.3(5) . .
N5 C22 C24 120.7(5) . .
N6 C22 C24 125.9(5) . .
C41 C44 H44A 109.5 . .
C41 C44 H44B 109.5 . .
H44A C44 H44B 109.5 . .
C41 C44 H44C 109.5 . .
H44A C44 H44C 109.5 . .
H44B C44 H44C 109.5 . .
C20 C19 C18 122.2(6) . .
C20 C19 H19A 118.9 . .
C18 C19 H19A 118.9 . .
C19 C20 C21 115.8(6) . .
C19 C20 H20A 122.1 . .
C21 C20 H20A 122.1 . .
N4 C9 C7 118.0(5) . .
N4 C9 C8 124.5(5) . .
C7 C9 C8 117.5(5) . .
N7 C30 C26 123.7(5) . .
N7 C30 H30A 118.2 . .
C26 C30 H30A 118.2 . .
C41 C42 C43 121.2(6) . .
C41 C42 H42A 119.4 . .
C43 C42 H42A 119.4 . .
C26 C27 C28 119.7(5) . .
C26 C27 H27A 120.1 . .
C28 C27 H27A 120.1 . .
C34 C37 H37A 109.5 . .
C34 C37 H37B 109.5 . .
H37A C37 H37B 109.5 . .
C34 C37 H37C 109.5 . .
H37A C37 H37C 109.5 . .
H37B C37 H37C 109.5 . .
N2 C10 C11 114.0(4) . .
N2 C10 H10A 108.8 . .
C11 C10 H10A 108.8 . .
N2 C10 H10B 108.8 . .
C11 C10 H10B 108.8 . .
H10A C10 H10B 107.7 . .
C2 C3 C4 121.1(5) . .
C2 C3 H3A 119.4 . .
C4 C3 H3A 119.4 . .
C38 C43 C42 119.2(6) . .
C38 C43 H43A 120.4 . .
C42 C43 H43A 120.4 . .
C40 C39 C38 118.7(5) . .
C40 C39 H39A 120.7 . .
C38 C39 H39A 120.6 . .
N1 C7 N2 112.5(5) . .
N1 C7 C9 121.9(5) . .
N2 C7 C9 125.5(5) . .
C31 C36 C35 118.8(6) . .
C31 C36 H36A 120.6 . .
C35 C36 H36A 120.6 . .
C5 C4 C3 122.1(6) . .
C5 C4 H4A 118.9 . .
C3 C4 H4A 118.9 . .
C31 C32 C33 120.0(6) . .
C31 C32 H32B 120.0 . .
C33 C32 H32B 120.0 . .

loop_
_geom_bond_atom_site_label_1
_geom_bond_atom_site_label_2
_geom_bond_distance
_geom_bond_site_symmetry_2
Mn1 O4 2.146(4) 2_866
Mn1 O3 2.149(4) .
Mn1 O2 2.150(4) 2_766
Mn1 O6 2.181(4) .
Mn1 N7 2.309(4) .
Mn1 N3 2.316(5) .
S1 O1 1.412(4) .
S1 O2 1.433(4) .
S1 O3 1.469(4) .
S1 C31 1.777(5) .
S2 O5 1.417(5) .
S2 O6 1.425(4) .
S2 O4 1.454(4) .
S2 C38 1.781(5) .
O2 Mn1 2.150(4) 2_766
N8 C24 1.284(7) .
N8 N8 1.423(9) 2_765
C38 C43 1.378(8) .
C38 C39 1.389(8) .
O4 Mn1 2.146(4) 2_866
N3 C15 1.328(7) .
N3 C14 1.340(7) .
N7 C30 1.334(7) .
N7 C29 1.340(7) .
C17 C18 1.376(9) .
C17 C16 1.418(9) .
C17 H17A 0.9300 .
C31 C32 1.368(8) .
C31 C36 1.381(8) .
N2 C7 1.386(7) .
N2 C6 1.395(7) .
N2 C10 1.451(7) .
N4 C9 1.288(7) .
N4 N4 1.418(9) 2_876
C21 N6 1.389(7) .
C21 C16 1.393(8) .
C21 C20 1.400(8) .
N1 C7 1.322(7) .
N1 C1 1.384(7) .
C41 C40 1.372(9) .
C41 C42 1.393(10) .
C41 C44 1.511(8) .
C13 C14 1.385(8) .
C13 C12 1.386(8) .
C13 H13A 0.9300 .
C26 C27 1.376(8) .
C26 C30 1.394(7) .
C26 C25 1.506(8) .
N6 C22 1.390(7) .
N6 C25 1.448(7) .
C34 C35 1.372(10) .
C34 C33 1.401(10) .
C34 C37 1.516(9) .
C5 C4 1.368(9) .
C5 C6 1.404(8) .
C5 H5A 0.9300 .
C15 C11 1.400(8) .
C15 H15A 0.9300 .
C29 C28 1.372(8) .
C29 H29A 0.9300 .
C14 H14A 0.9300 .
C16 N5 1.385(7) .
C28 C27 1.391(8) .
C28 H28A 0.9300 .
C6 C1 1.387(8) .
C25 H25A 0.9700 .
C25 H25B 0.9700 .
C11 C12 1.360(8) .
C11 C10 1.532(8) .
C23 C24 1.503(8) .
C23 H23A 0.9600 .
C23 H23B 0.9600 .
C23 H23C 0.9600 .
C35 C36 1.395(9) .
C35 H35A 0.9300 .
N5 C22 1.317(7) .
C12 H12A 0.9300 .
C40 C39 1.381(8) .
C40 H40A 0.9300 .
C24 C22 1.472(8) .
C8 C9 1.497(8) .
C8 H8A 0.9600 .
C8 H8B 0.9600 .
C8 H8C 0.9600 .
C33 C32 1.382(9) .
C33 H33A 0.9300 .
C1 C2 1.402(8) .
C2 C3 1.366(9) .
C2 H2A 0.9300 .
C18 C19 1.413(10) .
C18 H18A 0.9300 .
C44 H44A 0.9600 .
C44 H44B 0.9600 .
C44 H44C 0.9600 .
C19 C20 1.364(9) .
C19 H19A 0.9300 .
C20 H20A 0.9300 .
C9 C7 1.468(8) .
C30 H30A 0.9300 .
C42 C43 1.395(9) .
C42 H42A 0.9300 .
C27 H27A 0.9300 .
C37 H37A 0.9600 .
C37 H37B 0.9600 .
C37 H37C 0.9600 .
C10 H10A 0.9700 .
C10 H10B 0.9700 .
C3 C4 1.414(10) .
C3 H3A 0.9300 .
C43 H43A 0.9300 .
C39 H39A 0.9300 .
C36 H36A 0.9300 .
C4 H4A 0.9300 .
C32 H32B 0.9300 .

loop_
_geom_torsion_atom_site_label_1
_geom_torsion_atom_site_label_2
_geom_torsion_atom_site_label_3
_geom_torsion_atom_site_label_4
_geom_torsion
_geom_torsion_site_symmetry_1
_geom_torsion_site_symmetry_4
O1 S1 O3 Mn1 -47.9(4) . .
O2 S1 O3 Mn1 83.2(4) . .
C31 S1 O3 Mn1 -163.1(3) . .
O4 Mn1 O3 S1 -112.2(13) 2_866 .
O2 Mn1 O3 S1 -62.4(4) 2_766 .
O6 Mn1 O3 S1 -166.1(4) . .
N7 Mn1 O3 S1 26.6(4) . .
N3 Mn1 O3 S1 110.9(4) . .
O5 S2 O6 Mn1 -5.7(5) . .
O4 S2 O6 Mn1 124.3(4) . .
C38 S2 O6 Mn1 -123.8(4) . .
O4 Mn1 O6 S2 -88.0(4) 2_866 .
O3 Mn1 O6 S2 86.2(4) . .
O2 Mn1 O6 S2 -2.1(4) 2_766 .
N7 Mn1 O6 S2 -138.5(5) . .
N3 Mn1 O6 S2 172.9(4) . .
O1 S1 O2 Mn1 42.1(17) . 2_766
O3 S1 O2 Mn1 -87.1(17) . 2_766
C31 S1 O2 Mn1 159.6(16) . 2_766
O5 S2 C38 C43 83.4(5) . .
O6 S2 C38 C43 -153.9(4) . .
O4 S2 C38 C43 -36.7(5) . .
O5 S2 C38 C39 -93.3(5) . .
O6 S2 C38 C39 29.4(5) . .
O4 S2 C38 C39 146.6(5) . .
O5 S2 O4 Mn1 64.6(5) . 2_866
O6 S2 O4 Mn1 -66.0(6) . 2_866
C38 S2 O4 Mn1 -179.1(5) . 2_866
O4 Mn1 N3 C15 -55.7(4) 2_866 .
O3 Mn1 N3 C15 119.3(4) . .
O2 Mn1 N3 C15 174.6(9) 2_766 .
O6 Mn1 N3 C15 31.3(4) . .
N7 Mn1 N3 C15 -135.6(4) . .
O4 Mn1 N3 C14 126.0(4) 2_866 .
O3 Mn1 N3 C14 -59.0(4) . .
O2 Mn1 N3 C14 -3.7(13) 2_766 .
O6 Mn1 N3 C14 -147.1(4) . .
N7 Mn1 N3 C14 46.1(4) . .
O4 Mn1 N7 C30 122.9(4) 2_866 .
O3 Mn1 N7 C30 -52.3(5) . .
O2 Mn1 N7 C30 36.4(4) 2_766 .
O6 Mn1 N7 C30 174.3(5) . .
N3 Mn1 N7 C30 -137.3(4) . .
O4 Mn1 N7 C29 -55.4(4) 2_866 .
O3 Mn1 N7 C29 129.5(4) . .
O2 Mn1 N7 C29 -141.8(4) 2_766 .
O6 Mn1 N7 C29 -3.9(8) . .
N3 Mn1 N7 C29 44.4(4) . .
O1 S1 C31 C32 -69.1(5) . .
O2 S1 C31 C32 167.6(5) . .
O3 S1 C31 C32 49.5(5) . .
O1 S1 C31 C36 105.4(5) . .
O2 S1 C31 C36 -17.9(5) . .
O3 S1 C31 C36 -136.0(5) . .
C16 C21 N6 C22 -1.7(5) . .
C20 C21 N6 C22 178.5(6) . .
C16 C21 N6 C25 -174.4(5) . .
C20 C21 N6 C25 5.7(9) . .
C14 N3 C15 C11 1.3(7) . .
Mn1 N3 C15 C11 -177.1(4) . .
C30 N7 C29 C28 2.9(9) . .
Mn1 N7 C29 C28 -178.7(5) . .
C15 N3 C14 C13 2.0(8) . .
Mn1 N3 C14 C13 -179.6(4) . .
C12 C13 C14 N3 -2.2(8) . .
N6 C21 C16 N5 1.7(6) . .
C20 C21 C16 N5 -178.4(5) . .
N6 C21 C16 C17 179.1(5) . .
C20 C21 C16 C17 -1.0(8) . .
C18 C17 C16 N5 178.6(5) . .
C18 C17 C16 C21 1.7(8) . .
N7 C29 C28 C27 -1.9(9) . .
C7 N2 C6 C1 -1.1(6) . .
C10 N2 C6 C1 -173.0(5) . .
C7 N2 C6 C5 178.8(6) . .
C10 N2 C6 C5 6.9(9) . .
C4 C5 C6 C1 -0.1(9) . .
C4 C5 C6 N2 180.0(6) . .
C21 N6 C25 C26 -90.7(6) . .
C22 N6 C25 C26 98.6(6) . .
C27 C26 C25 N6 -25.4(8) . .
C30 C26 C25 N6 157.1(5) . .
N3 C15 C11 C12 -4.2(8) . .
N3 C15 C11 C10 173.6(5) . .
C33 C34 C35 C36 0.2(9) . .
C37 C34 C35 C36 179.8(6) . .
C21 C16 N5 C22 -1.0(6) . .
C17 C16 N5 C22 -178.1(6) . .
C15 C11 C12 C13 3.9(7) . .
C10 C11 C12 C13 -173.8(5) . .
C14 C13 C12 C11 -0.9(8) . .
C42 C41 C40 C39 1.6(9) . .
C44 C41 C40 C39 -179.9(6) . .
N8 N8 C24 C22 -180.0(5) 2_765 .
N8 N8 C24 C23 -1.7(9) 2_765 .
C35 C34 C33 C32 0.3(10) . .
C37 C34 C33 C32 -179.4(6) . .
C7 N1 C1 C6 -1.9(6) . .
C7 N1 C1 C2 -178.9(6) . .
N2 C6 C1 N1 1.9(6) . .
C5 C6 C1 N1 -178.0(5) . .
N2 C6 C1 C2 179.2(5) . .
C5 C6 C1 C2 -0.7(9) . .
N1 C1 C2 C3 177.8(6) . .
C6 C1 C2 C3 1.0(9) . .
C16 C17 C18 C19 -1.1(9) . .
C16 N5 C22 N6 -0.1(6) . .
C16 N5 C22 C24 -177.8(5) . .
C21 N6 C22 N5 1.2(6) . .
C25 N6 C22 N5 173.1(5) . .
C21 N6 C22 C24 178.7(5) . .
C25 N6 C22 C24 -9.4(9) . .
N8 C24 C22 N5 170.3(5) . .
C23 C24 C22 N5 -8.1(8) . .
N8 C24 C22 N6 -7.0(8) . .
C23 C24 C22 N6 174.6(6) . .
C17 C18 C19 C20 -0.3(10) . .
C18 C19 C20 C21 1.0(9) . .
N6 C21 C20 C19 179.5(6) . .
C16 C21 C20 C19 -0.4(8) . .
N4 N4 C9 C7 -178.5(5) 2_876 .
N4 N4 C9 C8 -1.0(9) 2_876 .
C29 N7 C30 C26 -1.3(8) . .
Mn1 N7 C30 C26 -179.5(4) . .
C27 C26 C30 N7 -1.3(8) . .
C25 C26 C30 N7 176.4(5) . .
C40 C41 C42 C43 -1.5(9) . .
C44 C41 C42 C43 179.9(6) . .
C30 C26 C27 C28 2.2(8) . .
C25 C26 C27 C28 -175.3(5) . .
C29 C28 C27 C26 -0.8(9) . .
C7 N2 C10 C11 96.4(6) . .
C6 N2 C10 C11 -93.9(6) . .
C12 C11 C10 N2 -19.7(7) . .
C15 C11 C10 N2 162.7(4) . .
C1 C2 C3 C4 -0.5(9) . .
C39 C38 C43 C42 0.6(8) . .
S2 C38 C43 C42 -176.1(4) . .
C41 C42 C43 C38 0.5(9) . .
C41 C40 C39 C38 -0.6(9) . .
C43 C38 C39 C40 -0.5(8) . .
S2 C38 C39 C40 176.1(4) . .
C1 N1 C7 N2 1.1(6) . .
C1 N1 C7 C9 -179.0(5) . .
C6 N2 C7 N1 0.0(6) . .
C10 N2 C7 N1 171.0(5) . .
C6 N2 C7 C9 -179.8(5) . .
C10 N2 C7 C9 -8.8(9) . .
N4 C9 C7 N1 164.2(5) . .
C8 C9 C7 N1 -13.4(8) . .
N4 C9 C7 N2 -16.0(8) . .
C8 C9 C7 N2 166.4(5) . .
C32 C31 C36 C35 0.0(9) . .
S1 C31 C36 C35 -174.4(4) . .
C34 C35 C36 C31 -0.3(9) . .
C6 C5 C4 C3 0.6(9) . .
C2 C3 C4 C5 -0.3(10) . .
C36 C31 C32 C33 0.4(9) . .
S1 C31 C32 C33 174.9(5) . .
C34 C33 C32 C31 -0.6(10) . .
